data_1512990
loop_
_publ_author_name
'Kamal Kumar Bisht'
'Amal Cherian Kathalikkattil'
'Suresh Eringathodi'

_publ_section_title
;
 Exploring supramolecular interactions between inorganic
 tetrachlorometallate and organic pyridinium dication: Synthesis,
 characterization and structural investigations
;
_journal_issue 0
_journal_name_full 'Journal of Molecular Structure'
_journal_page_first 102
_journal_page_last 110
_journal_paper_doi 10.1016/j.molstruc.2012.01.023
_journal_volume 1013
_journal_year 2012
_chemical_formula_sum 'C20 H22 Cl4 Co N2 O3'
_chemical_formula_weight 539.13
_chemical_name_systematic
; 
 ? 
;
_space_group_IT_number 2
_symmetry_cell_setting triclinic
_symmetry_space_group_name_Hall '-P 1'
_symmetry_space_group_name_H-M 'P -1'
_atom_sites_solution_hydrogens geom
_atom_sites_solution_primary direct
_atom_sites_solution_secondary difmap
_audit_creation_method SHELXL-97
_cell_angle_alpha 97.460(2)
_cell_angle_beta 93.936(2)
_cell_angle_gamma 101.587(2)
_cell_formula_units_Z 2
_cell_length_a 8.1498(8)
_cell_length_b 8.5690(8)
_cell_length_c 16.9722(16)
_cell_measurement_reflns_used 2731
_cell_measurement_temperature 110(2)
_cell_measurement_theta_max 25.43
_cell_measurement_theta_min 2.45
_cell_volume 1145.79(19)
_computing_cell_refinement 'BRUKER SMART'
_computing_data_collection 'BRUKER SMART'
_computing_data_reduction 'BRUKER SAINT'
_computing_molecular_graphics ORTEP
_computing_structure_refinement 'SHELXL-97 (Sheldrick, 1997)'
_computing_structure_solution 'SHELXS-97 (Sheldrick, 1990)'
_diffrn_ambient_temperature 110(2)
_diffrn_measured_fraction_theta_full 0.882
_diffrn_measured_fraction_theta_max 0.882
_diffrn_measurement_device_type 'BRUKER SMART APEX CCD DIFFRACTOMETER'
_diffrn_measurement_method 'OMEGA-PHI SCAN'
_diffrn_radiation_monochromator graphite
_diffrn_radiation_source 'fine-focus sealed tube'
_diffrn_radiation_type MoK\a
_diffrn_radiation_wavelength 0.71073
_diffrn_reflns_av_R_equivalents 0.0190
_diffrn_reflns_av_sigmaI/netI 0.0431
_diffrn_reflns_limit_h_max 8
_diffrn_reflns_limit_h_min -10
_diffrn_reflns_limit_k_max 10
_diffrn_reflns_limit_k_min -11
_diffrn_reflns_limit_l_max 22
_diffrn_reflns_limit_l_min -21
_diffrn_reflns_number 6921
_diffrn_reflns_theta_full 28.37
_diffrn_reflns_theta_max 28.37
_diffrn_reflns_theta_min 1.22
_exptl_absorpt_coefficient_mu 1.240
_exptl_absorpt_correction_T_max 0.8757
_exptl_absorpt_correction_T_min 0.6569
_exptl_absorpt_correction_type multi-scan
_exptl_absorpt_process_details 'BRUKER SADABS'
_exptl_crystal_colour BLUE
_exptl_crystal_density_diffrn 1.563
_exptl_crystal_density_method 'not measured'
_exptl_crystal_description BLOCKS
_exptl_crystal_F_000 550
_exptl_crystal_size_max 0.37
_exptl_crystal_size_mid 0.33
_exptl_crystal_size_min 0.11
_refine_diff_density_max 1.700
_refine_diff_density_min -0.706
_refine_diff_density_rms 0.117
_refine_ls_extinction_method none
_refine_ls_goodness_of_fit_ref 1.099
_refine_ls_hydrogen_treatment constr
_refine_ls_matrix_type full
_refine_ls_number_parameters 273
_refine_ls_number_reflns 5061
_refine_ls_number_restraints 0
_refine_ls_restrained_S_all 1.099
_refine_ls_R_factor_all 0.0735
_refine_ls_R_factor_gt 0.0671
_refine_ls_shift/su_max 0.000
_refine_ls_shift/su_mean 0.000
_refine_ls_structure_factor_coef Fsqd
_refine_ls_weighting_details 'calc w=1/[\s^2^(Fo^2^)+(0.0634P)^2^+4.5464P] where P=(Fo^2^+2Fc^2^)/3'
_refine_ls_weighting_scheme calc
_refine_ls_wR_factor_gt 0.1609
_refine_ls_wR_factor_ref 0.1652
_reflns_number_gt 4588
_reflns_number_total 5061
_reflns_threshold_expression >2sigma(I)
_cod_data_source_file 2012-102.cif
_cod_data_source_block cocl4
_cod_depositor_comments
;
The following automatic conversions were performed:

'_symmetry_cell_setting' value 'Triclinic' changed to 'triclinic'
according to the built-in table from CIF Core dictionary named
'cif_core.dic' version 2.4.1 from
2010-06-29.

'_exptl_absorpt_correction_type' value 'MULTI-SCAN'
changed to 'multi-scan' according to the built-in table from CIF Core
dictionary named 'cif_core.dic' version 2.4.1 from 2010-06-29.

Automatic conversion script
Id: cif_fix_values 1891 2012-01-12 08:04:46Z andrius 
;
_cod_original_sg_symbol_H-M P-1
_cod_database_code 1512990

loop_
_symmetry_equiv_pos_as_xyz
'x, y, z'
'-x, -y, -z'

loop_
_atom_site_label
_atom_site_type_symbol
_atom_site_fract_x
_atom_site_fract_y
_atom_site_fract_z
_atom_site_U_iso_or_equiv
_atom_site_adp_type
_atom_site_occupancy
_atom_site_calc_flag
_atom_site_refinement_flags
Co1 Co 0.56410(7) 0.07767(7) 0.25610(3) 0.02291(17) Uani 1 d .
Cl1 Cl 0.50987(13) -0.14127(14) 0.15817(6) 0.0297(3) Uani 1 d .
Cl2 Cl 0.49370(14) -0.01588(15) 0.37138(7) 0.0322(3) Uani 1 d .
Cl3 Cl 0.39062(19) 0.25174(18) 0.23519(8) 0.0448(4) Uani 1 d .
Cl4 Cl 0.83707(14) 0.19947(14) 0.25732(6) 0.0299(3) Uani 1 d .
N1 N 0.9579(4) 0.6837(4) 0.12821(19) 0.0161(6) Uani 1 d .
N2 N 0.2740(4) 0.3960(4) 0.4917(2) 0.0241(8) Uani 1 d .
O1 O 0.4892(5) 0.3940(7) 0.0611(4) 0.083(2) Uani 1 d .
H1 H 0.4435 0.3855 0.1024 0.124 Uiso 1 calc R
O2 O 0.1500(5) 0.7445(5) 0.3057(2) 0.0395(8) Uani 1 d .
H2 H 0.2363 0.8140 0.3179 0.059 Uiso 1 calc R
O3 O 0.6267(10) 0.6119(7) 0.2815(4) 0.093(2) Uani 1 d .
C1 C 1.1003(5) 0.6276(5) 0.1261(2) 0.0195(8) Uani 1 d .
H1A H 1.2040 0.6986 0.1385 0.023 Uiso 1 calc R
C2 C 1.0932(6) 0.4658(5) 0.1058(3) 0.0259(9) Uani 1 d .
H2A H 1.1915 0.4263 0.1055 0.031 Uiso 1 calc R
C3 C 0.9380(7) 0.3624(5) 0.0858(2) 0.0283(10) Uani 1 d .
H3 H 0.9316 0.2525 0.0721 0.034 Uiso 1 calc R
C4 C 0.7910(6) 0.4223(5) 0.0861(2) 0.0234(9) Uani 1 d .
C5 C 0.8048(5) 0.5852(5) 0.1081(2) 0.0197(8) Uani 1 d .
H5 H 0.7084 0.6276 0.1091 0.024 Uiso 1 calc R
C6 C 0.9695(5) 0.8610(4) 0.1474(2) 0.0199(8) Uani 1 d .
H6A H 1.0670 0.9089 0.1852 0.024 Uiso 1 calc R
H6B H 0.8699 0.8812 0.1716 0.024 Uiso 1 calc R
C7 C 0.9847(5) 0.9355(4) 0.0717(2) 0.0180(8) Uani 1 d .
C8 C 0.8436(5) 0.9226(5) 0.0183(2) 0.0193(8) Uani 1 d .
H8 H 0.7385 0.8709 0.0302 0.023 Uiso 1 calc R
C9 C 0.8587(5) 0.9863(5) -0.0528(3) 0.0213(8) Uani 1 d .
H9 H 0.7635 0.9768 -0.0880 0.026 Uiso 1 calc R
C10 C 0.6209(7) 0.3138(6) 0.0607(3) 0.0392(13) Uani 1 d .
H10A H 0.6218 0.2580 0.0073 0.047 Uiso 1 calc R
H10B H 0.6011 0.2333 0.0962 0.047 Uiso 1 calc R
C11 C 0.2522(5) 0.5021(5) 0.5550(3) 0.0237(9) Uani 1 d .
H11 H 0.2646 0.4778 0.6066 0.028 Uiso 1 calc R
C12 C 0.2118(5) 0.6451(5) 0.5422(3) 0.0241(9) Uani 1 d .
H12 H 0.1983 0.7190 0.5852 0.029 Uiso 1 calc R
C13 C 0.1910(5) 0.6790(5) 0.4648(2) 0.0220(8) Uani 1 d .
H13 H 0.1636 0.7760 0.4560 0.026 Uiso 1 calc R
C14 C 0.2110(6) 0.5683(5) 0.4003(3) 0.0240(9) Uani 1 d .
C15 C 0.2551(6) 0.4266(5) 0.4170(3) 0.0269(9) Uani 1 d .
H15 H 0.2718 0.3517 0.3752 0.032 Uiso 1 calc R
C16 C 0.3129(6) 0.2382(5) 0.5074(3) 0.0337(11) Uani 1 d .
H16A H 0.3743 0.2517 0.5597 0.040 Uiso 1 calc R
H16B H 0.3829 0.2020 0.4679 0.040 Uiso 1 calc R
C17 C 0.1501(6) 0.1135(5) 0.5037(3) 0.0323(11) Uani 1 d .
C18 C 0.0950(6) 0.0629(5) 0.5731(3) 0.0340(11) Uani 1 d .
H18 H 0.1580 0.1041 0.6218 0.041 Uiso 1 calc R
C19 C -0.0560(6) -0.0508(5) 0.5699(3) 0.0339(11) Uani 1 d .
H19 H -0.0938 -0.0848 0.6166 0.041 Uiso 1 calc R
C20 C 0.1836(8) 0.5939(6) 0.3147(3) 0.0379(12) Uani 1 d .
H20A H 0.2832 0.5815 0.2884 0.045 Uiso 1 calc R
H20B H 0.0902 0.5110 0.2880 0.045 Uiso 1 calc R

loop_
_atom_site_aniso_label
_atom_site_aniso_U_11
_atom_site_aniso_U_22
_atom_site_aniso_U_33
_atom_site_aniso_U_23
_atom_site_aniso_U_13
_atom_site_aniso_U_12
Co1 0.0228(3) 0.0284(3) 0.0193(3) 0.0020(2) 0.0030(2) 0.0101(2)
Cl1 0.0210(5) 0.0391(6) 0.0269(5) -0.0064(4) 0.0012(4) 0.0092(4)
Cl2 0.0280(6) 0.0441(7) 0.0248(5) 0.0075(5) 0.0055(4) 0.0056(5)
Cl3 0.0535(8) 0.0602(9) 0.0320(6) 0.0019(6) 0.0071(6) 0.0406(7)
Cl4 0.0300(6) 0.0322(6) 0.0246(5) 0.0013(4) 0.0051(4) 0.0005(4)
N1 0.0209(16) 0.0131(15) 0.0147(15) 0.0022(12) 0.0029(12) 0.0040(13)
N2 0.0209(18) 0.0150(16) 0.039(2) 0.0071(15) 0.0079(15) 0.0064(14)
O1 0.021(2) 0.079(3) 0.120(5) -0.055(3) 0.013(2) -0.010(2)
O2 0.042(2) 0.043(2) 0.0332(19) 0.0110(16) -0.0044(16) 0.0076(17)
O3 0.154(6) 0.060(3) 0.067(4) 0.012(3) 0.001(4) 0.032(4)
C1 0.0184(19) 0.022(2) 0.0183(19) 0.0049(15) -0.0010(15) 0.0053(15)
C2 0.036(2) 0.025(2) 0.021(2) 0.0019(16) 0.0005(17) 0.0184(19)
C3 0.053(3) 0.019(2) 0.0151(19) 0.0030(15) 0.0008(18) 0.014(2)
C4 0.032(2) 0.021(2) 0.0141(18) 0.0041(15) 0.0010(16) -0.0016(17)
C5 0.0204(19) 0.0219(19) 0.0163(18) 0.0028(15) 0.0014(15) 0.0030(16)
C6 0.027(2) 0.0122(17) 0.0200(19) -0.0008(14) 0.0005(15) 0.0064(15)
C7 0.024(2) 0.0114(17) 0.0180(18) -0.0009(14) 0.0001(15) 0.0050(15)
C8 0.0200(19) 0.0131(17) 0.024(2) 0.0031(15) 0.0010(15) 0.0022(15)
C9 0.024(2) 0.0156(18) 0.025(2) 0.0030(15) -0.0037(16) 0.0064(15)
C10 0.050(3) 0.029(2) 0.025(2) 0.0031(19) 0.000(2) -0.021(2)
C11 0.024(2) 0.023(2) 0.023(2) 0.0059(16) 0.0002(16) 0.0027(17)
C12 0.026(2) 0.021(2) 0.026(2) 0.0003(16) 0.0037(17) 0.0060(17)
C13 0.023(2) 0.0170(19) 0.025(2) 0.0000(16) 0.0008(16) 0.0057(16)
C14 0.028(2) 0.020(2) 0.022(2) 0.0016(16) 0.0042(16) 0.0016(17)
C15 0.033(2) 0.0158(19) 0.031(2) -0.0015(16) 0.0164(19) 0.0023(17)
C16 0.025(2) 0.020(2) 0.062(3) 0.014(2) 0.006(2) 0.0122(18)
C17 0.023(2) 0.017(2) 0.064(3) 0.018(2) 0.011(2) 0.0136(17)
C18 0.027(2) 0.021(2) 0.059(3) 0.013(2) 0.005(2) 0.0094(18)
C19 0.029(2) 0.022(2) 0.057(3) 0.015(2) 0.011(2) 0.0097(19)
C20 0.060(3) 0.025(2) 0.024(2) 0.0015(18) 0.007(2) -0.001(2)

loop_
_atom_type_symbol
_atom_type_description
_atom_type_scat_dispersion_real
_atom_type_scat_dispersion_imag
_atom_type_scat_source
C C 0.0033 0.0016 'International Tables Vol C Tables 4.2.6.8 and 6.1.1.4'
H H 0.0000 0.0000 'International Tables Vol C Tables 4.2.6.8 and 6.1.1.4'
N N 0.0061 0.0033 'International Tables Vol C Tables 4.2.6.8 and 6.1.1.4'
O O 0.0106 0.0060 'International Tables Vol C Tables 4.2.6.8 and 6.1.1.4'
Cl Cl 0.1484 0.1585 'International Tables Vol C Tables 4.2.6.8 and 6.1.1.4'
Co Co 0.3494 0.9721 'International Tables Vol C Tables 4.2.6.8 and 6.1.1.4'

loop_
_geom_angle_atom_site_label_1
_geom_angle_atom_site_label_2
_geom_angle_atom_site_label_3
_geom_angle
_geom_angle_site_symmetry_1
_geom_angle_site_symmetry_3
Cl4 Co1 Cl2 114.81(5) . .
Cl4 Co1 Cl1 107.59(5) . .
Cl2 Co1 Cl1 106.57(5) . .
Cl4 Co1 Cl3 111.12(6) . .
Cl2 Co1 Cl3 105.26(5) . .
Cl1 Co1 Cl3 111.46(5) . .
C1 N1 C5 121.7(3) . .
C1 N1 C6 119.1(3) . .
C5 N1 C6 119.1(3) . .
C15 N2 C11 121.6(4) . .
C15 N2 C16 120.1(4) . .
C11 N2 C16 118.3(4) . .
C10 O1 H1 109.5 . .
C20 O2 H2 109.5 . .
N1 C1 C2 120.2(4) . .
N1 C1 H1A 119.9 . .
C2 C1 H1A 119.9 . .
C1 C2 C3 119.1(4) . .
C1 C2 H2A 120.4 . .
C3 C2 H2A 120.4 . .
C2 C3 C4 120.2(4) . .
C2 C3 H3 119.9 . .
C4 C3 H3 119.9 . .
C5 C4 C3 118.4(4) . .
C5 C4 C10 120.2(4) . .
C3 C4 C10 121.4(4) . .
N1 C5 C4 120.3(4) . .
N1 C5 H5 119.9 . .
C4 C5 H5 119.9 . .
N1 C6 C7 109.3(3) . .
N1 C6 H6A 109.8 . .
C7 C6 H6A 109.8 . .
N1 C6 H6B 109.8 . .
C7 C6 H6B 109.8 . .
H6A C6 H6B 108.3 . .
C8 C7 C9 118.9(4) . 2_775
C8 C7 C6 120.5(4) . .
C9 C7 C6 120.6(4) 2_775 .
C9 C8 C7 120.4(4) . .
C9 C8 H8 119.8 . .
C7 C8 H8 119.8 . .
C8 C9 C7 120.7(4) . 2_775
C8 C9 H9 119.7 . .
C7 C9 H9 119.7 2_775 .
O1 C10 C4 113.9(4) . .
O1 C10 H10A 108.8 . .
C4 C10 H10A 108.8 . .
O1 C10 H10B 108.8 . .
C4 C10 H10B 108.8 . .
H10A C10 H10B 107.7 . .
N2 C11 C12 119.6(4) . .
N2 C11 H11 120.2 . .
C12 C11 H11 120.2 . .
C11 C12 C13 119.7(4) . .
C11 C12 H12 120.1 . .
C13 C12 H12 120.1 . .
C12 C13 C14 120.3(4) . .
C12 C13 H13 119.9 . .
C14 C13 H13 119.9 . .
C15 C14 C13 117.4(4) . .
C15 C14 C20 119.4(4) . .
C13 C14 C20 123.2(4) . .
N2 C15 C14 121.4(4) . .
N2 C15 H15 119.3 . .
C14 C15 H15 119.3 . .
N2 C16 C17 109.6(4) . .
N2 C16 H16A 109.7 . .
C17 C16 H16A 109.7 . .
N2 C16 H16B 109.7 . .
C17 C16 H16B 109.7 . .
H16A C16 H16B 108.2 . .
C18 C17 C19 120.2(4) . 2_556
C18 C17 C16 119.7(5) . .
C19 C17 C16 120.1(5) 2_556 .
C17 C18 C19 119.8(5) . .
C17 C18 H18 120.1 . .
C19 C18 H18 120.1 . .
C18 C19 C17 120.0(5) . 2_556
C18 C19 H19 120.0 . .
C17 C19 H19 120.0 2_556 .
O2 C20 C14 114.0(4) . .
O2 C20 H20A 108.8 . .
C14 C20 H20A 108.8 . .
O2 C20 H20B 108.8 . .
C14 C20 H20B 108.8 . .
H20A C20 H20B 107.7 . .

loop_
_geom_bond_atom_site_label_1
_geom_bond_atom_site_label_2
_geom_bond_distance
_geom_bond_site_symmetry_2
Co1 Cl4 2.2570(13) .
Co1 Cl2 2.2753(12) .
Co1 Cl1 2.2877(12) .
Co1 Cl3 2.2946(13) .
N1 C1 1.344(5) .
N1 C5 1.353(5) .
N1 C6 1.495(5) .
N2 C15 1.331(6) .
N2 C11 1.360(6) .
N2 C16 1.502(5) .
O1 C10 1.385(8) .
O1 H1 0.8200 .
O2 C20 1.397(6) .
O2 H2 0.8200 .
C1 C2 1.373(6) .
C1 H1A 0.9300 .
C2 C3 1.384(7) .
C2 H2A 0.9300 .
C3 C4 1.395(7) .
C3 H3 0.9300 .
C4 C5 1.377(6) .
C4 C10 1.506(6) .
C5 H5 0.9300 .
C6 C7 1.509(5) .
C6 H6A 0.9700 .
C6 H6B 0.9700 .
C7 C8 1.391(5) .
C7 C9 1.397(6) 2_775
C8 C9 1.391(6) .
C8 H8 0.9300 .
C9 C7 1.397(6) 2_775
C9 H9 0.9300 .
C10 H10A 0.9700 .
C10 H10B 0.9700 .
C11 C12 1.370(6) .
C11 H11 0.9300 .
C12 C13 1.388(6) .
C12 H12 0.9300 .
C13 C14 1.394(6) .
C13 H13 0.9300 .
C14 C15 1.391(6) .
C14 C20 1.506(6) .
C15 H15 0.9300 .
C16 C17 1.519(7) .
C16 H16A 0.9700 .
C16 H16B 0.9700 .
C17 C18 1.379(7) .
C17 C19 1.402(8) 2_556
C18 C19 1.401(7) .
C18 H18 0.9300 .
C19 C17 1.402(8) 2_556
C19 H19 0.9300 .
C20 H20A 0.9700 .
C20 H20B 0.9700 .
